data_7054254
loop_
_publ_author_name
'Mu\~noz, Bianca K.'
'Ojo, Wilfried-Solo'
'Jacob, Kane'
'Romero, Nuria'
'Vendier, Laure'
'Despagnet-Ayoub, Emmanuelle'
'Etienne, Michel'

_publ_section_title
;
 Perfluorinated 1H-indazoles and hydrotris(indazol-1-yl)borates.
 Supramolecular organization and a new synthetic procedure to form
 scorpionate ligands
;
_journal_issue 6
_journal_name_full 'New Journal of Chemistry'
_journal_page_first 2451
_journal_paper_doi 10.1039/c4nj00136b
_journal_volume 38
_journal_year 2014
_chemical_compound_source 'synthesis as described'
_chemical_formula_moiety 'C11 H1 F13 N2'
_chemical_formula_sum 'C11 H F13 N2'
_chemical_formula_weight 408.13
_chemical_name_systematic
;
 ?
;
_space_group_IT_number 14
_symmetry_cell_setting monoclinic
_symmetry_Int_Tables_number 14
_symmetry_space_group_name_Hall '-P 2yn'
_symmetry_space_group_name_H-M 'P 1 21/n 1'
_atom_sites_solution_hydrogens geom
_atom_sites_solution_primary direct
_atom_sites_solution_secondary difmap
_cell_angle_alpha 90
_cell_angle_beta 99.507(5)
_cell_angle_gamma 90
_cell_formula_units_Z 4
_cell_length_a 9.3577(5)
_cell_length_b 5.1436(2)
_cell_length_c 27.2757(12)
_cell_measurement_reflns_used 5655
_cell_measurement_temperature 180(2)
_cell_measurement_theta_max 31.3748
_cell_measurement_theta_min 2.8697
_cell_measurement_wavelength 0.71073
_cell_volume 1294.81(10)
_computing_cell_refinement
;
        CrysAlisPro, Oxford Diffraction Ltd.,
        Version 1.171.33.66 (release 28-04-2010 CrysAlis171 .NET)
        (compiled Apr 28 2010,14:27:37)
;
_computing_data_collection
;
        CrysAlisPro, Oxford Diffraction Ltd.,
        Version 1.171.33.66 (release 28-04-2010 CrysAlis171 .NET)
        (compiled Apr 28 2010,14:27:37)
;
_computing_data_reduction
;
        CrysAlisPro, Oxford Diffraction Ltd.,
        Version 1.171.33.66 (release 28-04-2010 CrysAlis171 .NET)
        (compiled Apr 28 2010,14:27:37)
;
_computing_molecular_graphics 'Ortep-3 for Windows (Farrugia, 1997)'
_computing_publication_material 'WinGX publication routines (Farrugia, 1999)'
_computing_structure_refinement 'SHELXL-97 (Sheldrick, 1997)'
_computing_structure_solution 'SHELXS-86 (Sheldrick, 1986)'
_diffrn_ambient_temperature 180(2)
_diffrn_detector_area_resol_mean 8.2632
_diffrn_measured_fraction_theta_full 0.999
_diffrn_measured_fraction_theta_max 0.999
_diffrn_measurement_device_type 'Xcalibur, Sapphire1, long nozzle'
_diffrn_measurement_method '\w scans'
_diffrn_orient_matrix_UB_11 -0.0123868
_diffrn_orient_matrix_UB_12 0.0394788
_diffrn_orient_matrix_UB_13 -0.0252707
_diffrn_orient_matrix_UB_21 -0.0012827
_diffrn_orient_matrix_UB_22 0.1318463
_diffrn_orient_matrix_UB_23 0.0075195
_diffrn_orient_matrix_UB_31 0.0758376
_diffrn_orient_matrix_UB_32 0.0087219
_diffrn_orient_matrix_UB_33 0.0004318
_diffrn_radiation_monochromator graphite
_diffrn_radiation_probe x-ray
_diffrn_radiation_type MoK\a
_diffrn_radiation_wavelength 0.71073
_diffrn_reflns_av_R_equivalents 0.0223
_diffrn_reflns_av_unetI/netI 0.0182
_diffrn_reflns_limit_h_max 11
_diffrn_reflns_limit_h_min -6
_diffrn_reflns_limit_k_max 6
_diffrn_reflns_limit_k_min -6
_diffrn_reflns_limit_l_max 33
_diffrn_reflns_limit_l_min -33
_diffrn_reflns_number 8638
_diffrn_reflns_theta_full 25.68
_diffrn_reflns_theta_max 25.68
_diffrn_reflns_theta_min 2.89
_exptl_absorpt_coefficient_mu 0.258
_exptl_absorpt_correction_T_max 0.9981
_exptl_absorpt_correction_T_min 0.8806
_exptl_absorpt_correction_type multi-scan
_exptl_absorpt_process_details
;
        CrysAlisPro, Oxford Diffraction Ltd.,
        Version 1.171.33.66 (release 28-04-2010 CrysAlis171 .NET)
        (compiled Apr 28 2010,14:27:37)
        Empirical absorption correction using spherical harmonics,
 implemented in SCALE3 ABSPACK scaling algorithm.
;
_exptl_crystal_colour colourless
_exptl_crystal_density_diffrn 2.094
_exptl_crystal_density_method 'not measured'
_exptl_crystal_description stick
_exptl_crystal_F_000 792
_exptl_crystal_size_max 0.25
_exptl_crystal_size_mid 0.08
_exptl_crystal_size_min 0.05
_refine_diff_density_max 0.67
_refine_diff_density_min -0.427
_refine_diff_density_rms 0.071
_refine_ls_extinction_method none
_refine_ls_goodness_of_fit_ref 1.073
_refine_ls_hydrogen_treatment mixed
_refine_ls_matrix_type full
_refine_ls_number_parameters 238
_refine_ls_number_reflns 2457
_refine_ls_number_restraints 1
_refine_ls_restrained_S_all 1.073
_refine_ls_R_factor_all 0.0508
_refine_ls_R_factor_gt 0.0416
_refine_ls_shift/su_max 0
_refine_ls_shift/su_mean 0
_refine_ls_structure_factor_coef Fsqd
_refine_ls_weighting_details 'calc w=1/[\s^2^(Fo^2^)+(0.0619P)^2^+0.8428P] where P=(Fo^2^+2Fc^2^)/3'
_refine_ls_weighting_scheme calc
_refine_ls_wR_factor_gt 0.1087
_refine_ls_wR_factor_ref 0.1137
_reflns_number_gt 2018
_reflns_number_total 2457
_reflns_threshold_expression >2sigma(I)
_cod_data_source_file c4nj00136b1.cif
_cod_data_source_block 4
_cod_original_formula_sum 'C11 H1 F13 N2'
_cod_database_code 7054254

loop_
_symmetry_equiv_pos_as_xyz
'x, y, z'
'-x+1/2, y+1/2, -z+1/2'
'-x, -y, -z'
'x-1/2, -y-1/2, z-1/2'

loop_
_atom_site_label
_atom_site_type_symbol
_atom_site_fract_x
_atom_site_fract_y
_atom_site_fract_z
_atom_site_U_iso_or_equiv
_atom_site_adp_type
_atom_site_occupancy
_atom_site_symmetry_multiplicity
_atom_site_calc_flag
_atom_site_refinement_flags
C3 C 0.0821(2) 0.2947(4) 0.16790(7) 0.0216(4) Uani 1 1 d .
C3A C -0.0501(2) 0.4334(4) 0.16448(7) 0.0205(4) Uani 1 1 d .
C4 C -0.1849(2) 0.4407(4) 0.13345(8) 0.0266(5) Uani 1 1 d .
C5 C -0.2843(2) 0.6183(5) 0.14252(8) 0.0328(5) Uani 1 1 d .
C6 C -0.2550(2) 0.7929(5) 0.18211(9) 0.0333(5) Uani 1 1 d .
C7 C -0.1262(2) 0.7886(4) 0.21338(8) 0.0284(5) Uani 1 1 d .
C7A C -0.0246(2) 0.6056(4) 0.20464(7) 0.0223(4) Uani 1 1 d .
C8 C 0.1303(2) 0.1064(4) 0.13252(7) 0.0242(4) Uani 1 1 d .
C9 C 0.1846(2) 0.2474(4) 0.08917(7) 0.0221(4) Uani 1 1 d .
C10 C 0.2473(2) 0.0787(4) 0.05129(8) 0.0259(5) Uani 1 1 d .
C11 C 0.2856(2) 0.2231(4) 0.00615(8) 0.0331(5) Uani 1 1 d .
N1 N 0.11133(19) 0.5590(3) 0.22899(6) 0.0257(4) Uani 1 1 d D
H1 H 0.159(2) 0.657(4) 0.2534(7) 0.031 Uiso 1 1 d D
N2 N 0.17669(18) 0.3731(3) 0.20639(6) 0.0250(4) Uani 1 1 d .
F4 F -0.21672(14) 0.2761(3) 0.09580(5) 0.0390(4) Uani 1 1 d .
F5 F -0.41410(14) 0.6286(3) 0.11393(6) 0.0544(5) Uani 1 1 d .
F6 F -0.35696(16) 0.9645(3) 0.18874(6) 0.0517(4) Uani 1 1 d .
F7 F -0.09652(16) 0.9559(3) 0.25133(5) 0.0427(4) Uani 1 1 d .
F8 F 0.02159(15) -0.0531(2) 0.11343(5) 0.0359(3) Uani 1 1 d .
F9 F 0.23922(16) -0.0420(3) 0.15623(5) 0.0407(4) Uani 1 1 d .
F10 F 0.07222(14) 0.3821(2) 0.06483(5) 0.0330(3) Uani 1 1 d .
F11 F 0.28675(14) 0.4159(3) 0.10897(5) 0.0381(3) Uani 1 1 d .
F12 F 0.36664(18) -0.0366(4) 0.07408(6) 0.0583(5) Uani 1 1 d .
F13 F 0.15091(18) -0.1040(3) 0.03393(6) 0.0510(4) Uani 1 1 d .
F14 F 0.3733(2) 0.4150(4) 0.01938(7) 0.0760(7) Uani 1 1 d .
F15 F 0.16848(19) 0.3150(4) -0.02157(6) 0.0711(6) Uani 1 1 d .
F16 F 0.34715(18) 0.0640(3) -0.02139(5) 0.0501(4) Uani 1 1 d .

loop_
_atom_site_aniso_label
_atom_site_aniso_U_11
_atom_site_aniso_U_22
_atom_site_aniso_U_33
_atom_site_aniso_U_23
_atom_site_aniso_U_13
_atom_site_aniso_U_12
C3 0.0261(10) 0.0215(9) 0.0170(9) 0.0038(8) 0.0028(7) -0.0004(8)
C3A 0.0224(9) 0.0214(9) 0.0175(9) 0.0038(7) 0.0029(7) -0.0030(8)
C4 0.0257(10) 0.0301(11) 0.0228(10) 0.0026(9) 0.0007(8) -0.0060(9)
C5 0.0204(10) 0.0441(13) 0.0330(12) 0.0110(10) 0.0012(9) 0.0021(9)
C6 0.0296(11) 0.0354(12) 0.0386(12) 0.0087(10) 0.0162(10) 0.0089(10)
C7 0.0359(12) 0.0282(11) 0.0241(10) 0.0007(9) 0.0137(9) 0.0001(9)
C7A 0.0248(10) 0.0239(10) 0.0191(9) 0.0025(8) 0.0060(8) -0.0028(8)
C8 0.0321(11) 0.0186(9) 0.0211(10) 0.0032(8) 0.0019(8) 0.0023(8)
C9 0.0250(10) 0.0185(9) 0.0227(10) 0.0017(8) 0.0039(8) 0.0015(8)
C10 0.0265(10) 0.0244(10) 0.0266(10) -0.0008(8) 0.0037(8) 0.0039(8)
C11 0.0374(12) 0.0341(12) 0.0305(11) -0.0028(10) 0.0139(10) -0.0012(10)
N1 0.0269(9) 0.0310(9) 0.0182(8) -0.0036(7) 0.0005(7) -0.0007(8)
N2 0.0268(9) 0.0291(9) 0.0182(8) -0.0002(7) 0.0009(7) 0.0026(7)
F4 0.0372(7) 0.0454(8) 0.0298(7) -0.0078(6) -0.0076(6) -0.0070(6)
F5 0.0253(7) 0.0769(12) 0.0563(10) 0.0069(8) -0.0071(7) 0.0075(7)
F6 0.0432(8) 0.0572(9) 0.0587(10) 0.0043(8) 0.0198(7) 0.0242(7)
F7 0.0556(9) 0.0392(8) 0.0364(7) -0.0126(6) 0.0172(7) 0.0048(7)
F8 0.0531(8) 0.0257(7) 0.0321(7) -0.0060(5) 0.0169(6) -0.0165(6)
F9 0.0590(9) 0.0355(7) 0.0279(7) 0.0103(6) 0.0081(6) 0.0251(7)
F10 0.0362(7) 0.0332(7) 0.0312(7) 0.0133(5) 0.0101(5) 0.0161(6)
F11 0.0422(7) 0.0383(8) 0.0360(7) -0.0132(6) 0.0128(6) -0.0196(6)
F12 0.0595(10) 0.0767(12) 0.0405(8) 0.0141(8) 0.0137(7) 0.0483(9)
F13 0.0711(10) 0.0396(8) 0.0494(9) -0.0214(7) 0.0307(8) -0.0258(7)
F14 0.1037(15) 0.0762(13) 0.0607(11) -0.0253(9) 0.0504(11) -0.0582(11)
F15 0.0623(10) 0.1135(16) 0.0407(9) 0.0378(10) 0.0177(8) 0.0348(11)
F16 0.0621(9) 0.0557(9) 0.0385(8) -0.0098(7) 0.0264(7) 0.0064(8)

loop_
_atom_type_symbol
_atom_type_description
_atom_type_scat_dispersion_real
_atom_type_scat_dispersion_imag
_atom_type_scat_source
C C 0.0033 0.0016 'International Tables Vol C Tables 4.2.6.8 and 6.1.1.4'
H H 0 0 'International Tables Vol C Tables 4.2.6.8 and 6.1.1.4'
N N 0.0061 0.0033 'International Tables Vol C Tables 4.2.6.8 and 6.1.1.4'
F F 0.0171 0.0103 'International Tables Vol C Tables 4.2.6.8 and 6.1.1.4'

loop_
_geom_angle_atom_site_label_1
_geom_angle_atom_site_label_2
_geom_angle_atom_site_label_3
_geom_angle
N2 C3 C3A 111.21(17)
N2 C3 C8 118.65(17)
C3A C3 C8 129.73(17)
C7A C3A C4 118.49(19)
C7A C3A C3 103.49(16)
C4 C3A C3 138.01(19)
F4 C4 C5 119.91(19)
F4 C4 C3A 121.06(19)
C5 C4 C3A 119.0(2)
F5 C5 C4 120.5(2)
F5 C5 C6 118.1(2)
C4 C5 C6 121.4(2)
F6 C6 C7 120.5(2)
F6 C6 C5 118.5(2)
C7 C6 C5 121.1(2)
F7 C7 C6 121.6(2)
F7 C7 C7A 120.57(19)
C6 C7 C7A 117.8(2)
N1 C7A C7 130.59(19)
N1 C7A C3A 107.26(17)
C7 C7A C3A 122.12(19)
F8 C8 F9 107.71(16)
F8 C8 C3 110.96(17)
F9 C8 C3 110.05(16)
F8 C8 C9 108.31(16)
F9 C8 C9 108.35(16)
C3 C8 C9 111.35(16)
F11 C9 F10 108.37(16)
F11 C9 C10 108.07(16)
F10 C9 C10 108.31(16)
F11 C9 C8 107.43(16)
F10 C9 C8 106.98(15)
C10 C9 C8 117.40(17)
F12 C10 F13 108.61(18)
F12 C10 C11 107.66(18)
F13 C10 C11 106.91(17)
F12 C10 C9 108.83(17)
F13 C10 C9 108.97(17)
C11 C10 C9 115.66(18)
F14 C11 F16 108.58(19)
F14 C11 F15 108.4(2)
F16 C11 F15 107.4(2)
F14 C11 C10 111.55(19)
F16 C11 C10 110.02(19)
F15 C11 C10 110.71(18)
N2 N1 C7A 111.33(16)
N2 N1 H1 122.7(16)
C7A N1 H1 125.1(16)
C3 N2 N1 106.69(16)

loop_
_geom_bond_atom_site_label_1
_geom_bond_atom_site_label_2
_geom_bond_distance
C3 N2 1.319(3)
C3 C3A 1.418(3)
C3 C8 1.489(3)
C3A C7A 1.398(3)
C3A C4 1.399(3)
C4 F4 1.326(2)
C4 C5 1.355(3)
C5 F5 1.332(3)
C5 C6 1.396(3)
C6 F6 1.334(3)
C6 C7 1.357(3)
C7 F7 1.339(2)
C7 C7A 1.386(3)
C7A N1 1.355(3)
C8 F8 1.343(2)
C8 F9 1.350(2)
C8 C9 1.543(3)
C9 F11 1.337(2)
C9 F10 1.340(2)
C9 C10 1.538(3)
C10 F12 1.325(2)
C10 F13 1.334(3)
C10 C11 1.530(3)
C11 F14 1.296(3)
C11 F16 1.307(3)
C11 F15 1.313(3)
N1 N2 1.339(2)
N1 H1 0.891(10)

loop_
_geom_hbond_atom_site_label_D
_geom_hbond_atom_site_label_H
_geom_hbond_atom_site_label_A
_geom_hbond_distance_DH
_geom_hbond_distance_HA
_geom_hbond_distance_DA
_geom_hbond_angle_DHA
_geom_hbond_site_symmetry_A
N1 H1 N2 0.891(10) 2.064(13) 2.915(2) 159(2) 2
